data_7153880
loop_
_publ_author_name
'Tian, Xiang-Yin'
'Han, Jian-Wei'
'Zhao, Qiong'
'Wong, Henry N. C.'

_publ_section_title
;
 Asymmetric synthesis of 3,3,5,5-tetrasubstituted 1,2-dioxolanes: total
 synthesis of epiplakinic acid F.
;
_journal_issue 22
_journal_name_full 'Organic &amp; biomolecular chemistry'
_journal_page_first 3686
_journal_page_last 3700
_journal_paper_doi 10.1039/c4ob00448e
_journal_volume 12
_journal_year 2014
_chemical_absolute_configuration ad
_chemical_formula_sum 'C14 H21 N O5'
_chemical_formula_weight 283.32
_chemical_name_systematic
; 
 ? 
;
_space_group_IT_number 19
_symmetry_cell_setting orthorhombic
_symmetry_space_group_name_Hall 'P 2ac 2ab'
_symmetry_space_group_name_H-M 'P 21 21 21'
_atom_sites_solution_hydrogens geom
_atom_sites_solution_primary direct
_atom_sites_solution_secondary difmap
_audit_creation_method SHELXL-97
_cell_angle_alpha 90.00
_cell_angle_beta 90.00
_cell_angle_gamma 90.00
_cell_formula_units_Z 4
_cell_length_a 5.510(5)
_cell_length_b 13.604(11)
_cell_length_c 19.941(16)
_cell_measurement_reflns_used 3264
_cell_measurement_temperature 293(2)
_cell_measurement_theta_max 47.967
_cell_measurement_theta_min 5.050
_cell_volume 1495(2)
_computing_cell_refinement 'Bruker SMART'
_computing_data_collection 'Bruker SMART'
_computing_data_reduction 'Bruker SHELXTL'
_computing_molecular_graphics 'Bruker SHELXTL'
_computing_publication_material 'Bruker SHELXTL'
_computing_structure_refinement 'SHELXL-97 (Sheldrick, 1997)'
_computing_structure_solution 'SHELXS-97 (Sheldrick, 1990)'
_diffrn_ambient_temperature 293(2)
_diffrn_measured_fraction_theta_full 0.999
_diffrn_measured_fraction_theta_max 0.999
_diffrn_measurement_device_type 'CCD area detector'
_diffrn_measurement_method 'phi and omega scans'
_diffrn_radiation_monochromator graphite
_diffrn_radiation_source 'fine-focus sealed tube'
_diffrn_radiation_type MoK\a
_diffrn_radiation_wavelength 0.71073
_diffrn_reflns_av_R_equivalents 0.0342
_diffrn_reflns_av_sigmaI/netI 0.0320
_diffrn_reflns_limit_h_max 6
_diffrn_reflns_limit_h_min -6
_diffrn_reflns_limit_k_max 15
_diffrn_reflns_limit_k_min -16
_diffrn_reflns_limit_l_max 22
_diffrn_reflns_limit_l_min -24
_diffrn_reflns_number 9047
_diffrn_reflns_theta_full 26.00
_diffrn_reflns_theta_max 26.00
_diffrn_reflns_theta_min 1.81
_exptl_absorpt_coefficient_mu 0.095
_exptl_absorpt_correction_T_max 1.00000
_exptl_absorpt_correction_T_min 0.72622
_exptl_absorpt_correction_type empirical
_exptl_absorpt_process_details sadabs
_exptl_crystal_colour colorless
_exptl_crystal_density_diffrn 1.259
_exptl_crystal_density_method 'not measured'
_exptl_crystal_description prismatic
_exptl_crystal_F_000 608
_exptl_crystal_size_max 0.311
_exptl_crystal_size_mid 0.145
_exptl_crystal_size_min 0.112
_refine_diff_density_max 0.134
_refine_diff_density_min -0.122
_refine_diff_density_rms 0.028
_refine_ls_abs_structure_details 'Flack H D (1983), Acta Cryst. A39, 876-881'
_refine_ls_abs_structure_Flack -0.1(12)
_refine_ls_extinction_method none
_refine_ls_goodness_of_fit_ref 1.014
_refine_ls_hydrogen_treatment constr
_refine_ls_matrix_type full
_refine_ls_number_parameters 204
_refine_ls_number_reflns 2942
_refine_ls_number_restraints 40
_refine_ls_restrained_S_all 1.031
_refine_ls_R_factor_all 0.0483
_refine_ls_R_factor_gt 0.0411
_refine_ls_shift/su_max 0.000
_refine_ls_shift/su_mean 0.000
_refine_ls_structure_factor_coef Fsqd
_refine_ls_weighting_details 'calc w=1/[\s^2^(Fo^2^)+(0.0602P)^2^+0.0872P] where P=(Fo^2^+2Fc^2^)/3'
_refine_ls_weighting_scheme calc
_refine_ls_wR_factor_gt 0.1004
_refine_ls_wR_factor_ref 0.1050
_reflns_number_gt 2536
_reflns_number_total 2942
_reflns_threshold_expression >2sigma(I)
_cod_data_source_file c4ob00448e2.cif
_cod_data_source_block cd212214
_cod_depositor_comments
;
The following automatic conversions were performed:

'_symmetry_cell_setting' value 'Orthorhombic' changed to
'orthorhombic' according to
/usr/data/users/saulius/crontab/automatic-downloads/current/RSC/lib/dictionaries/cif_core.dic
dictionary named 'cif_core.dic' version 2.4.2 from 2011-04-26.

Automatic conversion script
Id: cif_fix_values 2281 2013-09-26 08:29:07Z andrius 
;
_cod_original_sg_symbol_H-M P2(1)2(1)2(1)
_cod_database_code 7153880

loop_
_symmetry_equiv_pos_as_xyz
'x, y, z'
'-x+1/2, -y, z+1/2'
'-x, y+1/2, -z+1/2'
'x+1/2, -y+1/2, -z'

loop_
_atom_site_label
_atom_site_type_symbol
_atom_site_fract_x
_atom_site_fract_y
_atom_site_fract_z
_atom_site_U_iso_or_equiv
_atom_site_adp_type
_atom_site_occupancy
_atom_site_symmetry_multiplicity
_atom_site_calc_flag
_atom_site_refinement_flags
_atom_site_disorder_assembly
_atom_site_disorder_group
N1 N 0.8489(3) 1.07644(10) 0.00966(7) 0.0490(4) Uani 1 1 d . . .
O1 O 0.5977(3) 1.14453(11) 0.09080(8) 0.0752(4) Uani 1 1 d . . .
O2 O 0.5746(3) 1.19084(10) -0.01576(8) 0.0701(4) Uani 1 1 d . . .
O3 O 1.2048(2) 0.99821(11) 0.02006(6) 0.0648(4) Uani 1 1 d . . .
O4 O 1.0070(3) 0.82322(10) 0.09978(7) 0.0656(4) Uani 1 1 d . A .
O5 O 1.1159(2) 0.90712(10) 0.13361(7) 0.0637(4) Uani 1 1 d . . .
C1 C 0.6678(4) 1.13724(13) 0.03443(12) 0.0583(5) Uani 1 1 d . . .
C2 C 0.6981(4) 1.17062(15) -0.07689(11) 0.0678(6) Uani 1 1 d . . .
H2A H 0.7684 1.2304 -0.0949 0.081 Uiso 1 1 calc R . .
H2B H 0.5859 1.1441 -0.1097 0.081 Uiso 1 1 calc R . .
C3 C 0.8962(4) 1.09628(13) -0.06165(9) 0.0540(4) Uani 1 1 d . . .
H3 H 1.0548 1.1282 -0.0662 0.065 Uiso 1 1 calc R . .
C4 C 0.8912(4) 1.00397(15) -0.10520(9) 0.0603(5) Uani 1 1 d . . .
H4 H 1.0158 0.9592 -0.0879 0.072 Uiso 1 1 calc R . .
C5 C 0.6506(5) 0.95009(17) -0.10229(13) 0.0838(7) Uani 1 1 d . . .
H5A H 0.6062 0.9392 -0.0563 0.126 Uiso 1 1 calc R . .
H5B H 0.6653 0.8880 -0.1248 0.126 Uiso 1 1 calc R . .
H5C H 0.5278 0.9889 -0.1239 0.126 Uiso 1 1 calc R . .
C6 C 0.9605(6) 1.0301(2) -0.17650(12) 0.0929(8) Uani 1 1 d . . .
H6A H 0.9733 0.9712 -0.2027 0.139 Uiso 1 1 calc R . .
H6B H 1.1138 1.0637 -0.1765 0.139 Uiso 1 1 calc R . .
H6C H 0.8385 1.0721 -0.1955 0.139 Uiso 1 1 calc R . .
C7 C 1.0160(3) 1.02022(13) 0.04638(9) 0.0478(4) Uani 1 1 d . . .
C8 C 0.9546(3) 0.98560(14) 0.11789(9) 0.0509(4) Uani 1 1 d . . .
C9 C 0.7027(4) 0.93879(13) 0.12408(10) 0.0531(4) Uani 1 1 d . A .
H9A H 0.5982 0.9591 0.0875 0.064 Uiso 1 1 calc R . .
H9B H 0.6267 0.9564 0.1663 0.064 Uiso 1 1 calc R . .
C10 C 0.7548(4) 0.82737(15) 0.12084(10) 0.0569(5) Uani 1 1 d D . .
C11 C 0.6196(5) 0.77492(17) 0.06552(12) 0.0752(6) Uani 1 1 d . A .
H11A H 0.6393 0.8103 0.0242 0.113 Uiso 1 1 calc R . .
H11B H 0.4503 0.7714 0.0767 0.113 Uiso 1 1 calc R . .
H11C H 0.6832 0.7096 0.0605 0.113 Uiso 1 1 calc R . .
C12 C 0.7350(8) 0.7780(3) 0.18766(19) 0.0784(9) Uani 0.85 1 d PDU A 1
H12 H 0.8843 0.7675 0.2082 0.094 Uiso 0.85 1 calc PR A 1
C13 C 0.5592(9) 0.7478(4) 0.2218(2) 0.0919(12) Uani 0.65 1 d PDU A 1
H13A H 0.4018 0.7548 0.2056 0.110 Uiso 0.65 1 calc PR A 1
H13B H 0.5861 0.7183 0.2632 0.110 Uiso 0.65 1 calc PR A 1
C12' C 0.619(3) 0.7902(14) 0.1788(8) 0.066(4) Uani 0.15 1 d PDU A 2
H12' H 0.4535 0.7959 0.1866 0.079 Uiso 0.15 1 calc PR A 2
C13' C 0.796(2) 0.7429(8) 0.2213(5) 0.117(3) Uani 0.35 1 d PDU A 2
H13C H 0.9588 0.7414 0.2086 0.141 Uiso 0.35 1 calc PR A 2
H13D H 0.7483 0.7139 0.2613 0.141 Uiso 0.35 1 calc PR A 2
C14 C 1.0218(5) 1.06535(17) 0.16842(10) 0.0702(6) Uani 1 1 d . . .
H14A H 0.9999 1.0406 0.2131 0.105 Uiso 1 1 calc R . .
H14B H 0.9194 1.1216 0.1618 0.105 Uiso 1 1 calc R . .
H14C H 1.1883 1.0840 0.1622 0.105 Uiso 1 1 calc R . .

loop_
_atom_site_aniso_label
_atom_site_aniso_U_11
_atom_site_aniso_U_22
_atom_site_aniso_U_33
_atom_site_aniso_U_23
_atom_site_aniso_U_13
_atom_site_aniso_U_12
N1 0.0416(8) 0.0464(7) 0.0590(8) -0.0038(6) -0.0030(7) 0.0007(6)
O1 0.0693(10) 0.0685(9) 0.0877(10) -0.0118(7) 0.0136(9) 0.0146(8)
O2 0.0595(9) 0.0524(7) 0.0984(10) 0.0065(7) -0.0021(8) 0.0125(6)
O3 0.0402(7) 0.0914(10) 0.0627(7) 0.0053(7) 0.0009(6) 0.0088(7)
O4 0.0477(8) 0.0595(8) 0.0895(9) -0.0044(7) 0.0003(7) 0.0055(7)
O5 0.0439(7) 0.0731(9) 0.0740(8) 0.0074(7) -0.0137(7) 0.0007(7)
C1 0.0464(11) 0.0429(10) 0.0854(14) -0.0076(9) -0.0024(10) 0.0011(8)
C2 0.0709(14) 0.0515(11) 0.0810(13) 0.0057(9) -0.0155(12) 0.0012(10)
C3 0.0487(10) 0.0507(10) 0.0627(10) 0.0087(8) -0.0061(9) -0.0069(8)
C4 0.0665(13) 0.0589(11) 0.0554(10) 0.0022(8) -0.0050(9) 0.0109(10)
C5 0.0971(19) 0.0652(13) 0.0891(15) -0.0134(11) -0.0042(14) -0.0218(13)
C6 0.103(2) 0.112(2) 0.0645(13) 0.0076(12) 0.0009(14) 0.0049(18)
C7 0.0351(9) 0.0518(9) 0.0566(10) -0.0083(7) -0.0050(8) -0.0033(8)
C8 0.0380(9) 0.0584(10) 0.0562(9) -0.0045(8) -0.0053(8) -0.0017(8)
C9 0.0427(10) 0.0573(10) 0.0593(10) -0.0031(8) 0.0009(8) -0.0012(8)
C10 0.0453(10) 0.0563(10) 0.0690(11) -0.0042(8) 0.0042(9) -0.0016(9)
C11 0.0597(13) 0.0712(13) 0.0948(15) -0.0254(12) 0.0048(12) -0.0042(11)
C12 0.077(2) 0.076(2) 0.082(2) 0.0154(16) 0.003(2) 0.008(2)
C13 0.085(3) 0.101(3) 0.090(3) 0.026(2) 0.009(2) -0.013(2)
C12' 0.063(7) 0.061(6) 0.074(7) 0.003(6) -0.017(7) 0.020(7)
C13' 0.156(8) 0.103(6) 0.092(6) 0.027(5) 0.019(6) 0.030(6)
C14 0.0663(13) 0.0836(14) 0.0607(11) -0.0151(10) -0.0060(10) -0.0157(12)

loop_
_atom_type_symbol
_atom_type_description
_atom_type_scat_dispersion_real
_atom_type_scat_dispersion_imag
_atom_type_scat_source
C C 0.0033 0.0016 'International Tables Vol C Tables 4.2.6.8 and 6.1.1.4'
H H 0.0000 0.0000 'International Tables Vol C Tables 4.2.6.8 and 6.1.1.4'
N N 0.0061 0.0033 'International Tables Vol C Tables 4.2.6.8 and 6.1.1.4'
O O 0.0106 0.0060 'International Tables Vol C Tables 4.2.6.8 and 6.1.1.4'

loop_
_geom_angle_atom_site_label_1
_geom_angle_atom_site_label_2
_geom_angle_atom_site_label_3
_geom_angle
C1 N1 C7 127.69(16)
C1 N1 C3 111.25(15)
C7 N1 C3 119.21(15)
C1 O2 C2 110.57(16)
C10 O4 O5 103.30(14)
C8 O5 O4 103.21(13)
O1 C1 O2 122.30(18)
O1 C1 N1 128.18(19)
O2 C1 N1 109.52(18)
O2 C2 C3 107.52(16)
O2 C2 H2A 110.2
C3 C2 H2A 110.2
O2 C2 H2B 110.2
C3 C2 H2B 110.2
H2A C2 H2B 108.5
N1 C3 C2 100.85(16)
N1 C3 C4 113.31(15)
C2 C3 C4 114.89(16)
N1 C3 H3 109.1
C2 C3 H3 109.1
C4 C3 H3 109.1
C6 C4 C5 111.7(2)
C6 C4 C3 109.63(19)
C5 C4 C3 113.06(18)
C6 C4 H4 107.4
C5 C4 H4 107.4
C3 C4 H4 107.4
C4 C5 H5A 109.5
C4 C5 H5B 109.5
H5A C5 H5B 109.5
C4 C5 H5C 109.5
H5A C5 H5C 109.5
H5B C5 H5C 109.5
C4 C6 H6A 109.5
C4 C6 H6B 109.5
H6A C6 H6B 109.5
C4 C6 H6C 109.5
H6A C6 H6C 109.5
H6B C6 H6C 109.5
O3 C7 N1 118.40(17)
O3 C7 C8 121.21(18)
N1 C7 C8 120.37(16)
O5 C8 C14 103.67(16)
O5 C8 C9 103.65(15)
C14 C8 C9 117.52(17)
O5 C8 C7 107.21(15)
C14 C8 C7 109.92(16)
C9 C8 C7 113.65(15)
C8 C9 C10 103.68(15)
C8 C9 H9A 111.0
C10 C9 H9A 111.0
C8 C9 H9B 111.0
C10 C9 H9B 111.0
H9A C9 H9B 109.0
O4 C10 C12' 134.6(6)
O4 C10 C12 108.0(2)
C12' C10 C12 26.6(6)
O4 C10 C11 104.02(17)
C12' C10 C11 99.3(8)
C12 C10 C11 113.7(2)
O4 C10 C9 103.18(16)
C12' C10 C9 102.2(7)
C12 C10 C9 113.0(2)
C11 C10 C9 113.75(18)
C10 C11 H11A 109.5
C10 C11 H11B 109.5
H11A C11 H11B 109.5
C10 C11 H11C 109.5
H11A C11 H11C 109.5
H11B C11 H11C 109.5
C13 C12 C10 133.4(4)
C13 C12 H12 113.3
C10 C12 H12 113.3
C12 C13 H13A 120.0
C12 C13 H13B 120.0
H13A C13 H13B 120.0
C13' C12' C10 105.8(12)
C13' C12' H12' 127.1
C10 C12' H12' 127.1
C12' C13' H13C 120.0
C12' C13' H13D 120.0
H13C C13' H13D 120.0
C8 C14 H14A 109.5
C8 C14 H14B 109.5
H14A C14 H14B 109.5
C8 C14 H14C 109.5
H14A C14 H14C 109.5
H14B C14 H14C 109.5

loop_
_geom_bond_atom_site_label_1
_geom_bond_atom_site_label_2
_geom_bond_distance
N1 C1 1.387(3)
N1 C7 1.403(2)
N1 C3 1.471(3)
O1 C1 1.192(3)
O2 C1 1.341(3)
O2 C2 1.423(3)
O3 C7 1.203(2)
O4 C10 1.453(3)
O4 O5 1.455(2)
O5 C8 1.424(2)
C2 C3 1.519(3)
C2 H2A 0.9700
C2 H2B 0.9700
C3 C4 1.527(3)
C3 H3 0.9800
C4 C6 1.515(3)
C4 C5 1.516(4)
C4 H4 0.9800
C5 H5A 0.9600
C5 H5B 0.9600
C5 H5C 0.9600
C6 H6A 0.9600
C6 H6B 0.9600
C6 H6C 0.9600
C7 C8 1.540(3)
C8 C14 1.526(3)
C8 C9 1.532(3)
C9 C10 1.544(3)
C9 H9A 0.9700
C9 H9B 0.9700
C10 C12' 1.466(16)
C10 C12 1.496(4)
C10 C11 1.510(3)
C11 H11A 0.9600
C11 H11B 0.9600
C11 H11C 0.9600
C12 C13 1.253(5)
C12 H12 0.9300
C13 H13A 0.9300
C13 H13B 0.9300
C12' C13' 1.444(14)
C12' H12' 0.9300
C13' H13C 0.9300
C13' H13D 0.9300
C14 H14A 0.9600
C14 H14B 0.9600
C14 H14C 0.9600

loop_
_geom_torsion_atom_site_label_1
_geom_torsion_atom_site_label_2
_geom_torsion_atom_site_label_3
_geom_torsion_atom_site_label_4
_geom_torsion
C10 O4 O5 C8 -49.51(17)
C2 O2 C1 O1 177.48(19)
C2 O2 C1 N1 -2.3(2)
C7 N1 C1 O1 -10.4(3)
C3 N1 C1 O1 -174.6(2)
C7 N1 C1 O2 169.39(16)
C3 N1 C1 O2 5.19(19)
C1 O2 C2 C3 -1.3(2)
C1 N1 C3 C2 -5.51(18)
C7 N1 C3 C2 -171.22(15)
C1 N1 C3 C4 -128.82(17)
C7 N1 C3 C4 65.5(2)
O2 C2 C3 N1 3.98(19)
O2 C2 C3 C4 126.19(18)
N1 C3 C4 C6 -175.7(2)
C2 C3 C4 C6 69.1(3)
N1 C3 C4 C5 59.0(2)
C2 C3 C4 C5 -56.2(2)
C1 N1 C7 O3 -155.83(17)
C3 N1 C7 O3 7.3(2)
C1 N1 C7 C8 25.8(2)
C3 N1 C7 C8 -171.12(14)
O4 O5 C8 C14 164.05(14)
O4 O5 C8 C9 40.79(16)
O4 O5 C8 C7 -79.70(16)
O3 C7 C8 O5 -16.4(2)
N1 C7 C8 O5 161.92(14)
O3 C7 C8 C14 95.6(2)
N1 C7 C8 C14 -86.0(2)
O3 C7 C8 C9 -130.34(19)
N1 C7 C8 C9 48.0(2)
O5 C8 C9 C10 -17.89(18)
C14 C8 C9 C10 -131.52(18)
C7 C8 C9 C10 98.13(18)
O5 O4 C10 C12' -86.2(11)
O5 O4 C10 C12 -83.7(2)
O5 O4 C10 C11 155.15(14)
O5 O4 C10 C9 36.15(18)
C8 C9 C10 O4 -11.35(19)
C8 C9 C10 C12' 130.6(7)
C8 C9 C10 C12 105.1(2)
C8 C9 C10 C11 -123.37(18)
O4 C10 C12 C13 -166.2(5)
C12' C10 C12 C13 9.8(17)
C11 C10 C12 C13 -51.3(6)
C9 C10 C12 C13 80.3(5)
O4 C10 C12' C13' 1.9(19)
C12 C10 C12' C13' -3.4(9)
C11 C10 C12' C13' 122.3(11)
C9 C10 C12' C13' -120.8(11)
